data_4026233
loop_
_publ_author_name
'Rashmirekha Satapathy'
'Barada Prasanna Dash'
'Chong Zheng'
'John A. Maguire'
'Narayan S. Hosmane'

_publ_section_title
;
 Carboranylpyrroles: A Synthetic Investigation
;
_journal_name_full 'Journal of Organic Chemistry'
_journal_page_first 3562
_journal_page_last 3565
_journal_paper_doi 10.1021/jo2000463
_journal_volume 76
_journal_year 2011
_chemical_formula_sum 'C8 H19 B10 N O'
_chemical_formula_weight 253.34
_chemical_name_systematic
; 
 ? 
;
_space_group_IT_number 61
_symmetry_cell_setting orthorhombic
_symmetry_space_group_name_Hall '-P 2ac 2ab'
_symmetry_space_group_name_H-M 'P b c a'
_atom_sites_solution_hydrogens geom
_atom_sites_solution_primary direct
_atom_sites_solution_secondary difmap
_audit_creation_method SHELXL-97
_cell_angle_alpha 90.00
_cell_angle_beta 90.00
_cell_angle_gamma 90.00
_cell_formula_units_Z 8
_cell_length_a 9.3845(10)
_cell_length_b 11.3527(12)
_cell_length_c 27.088(3)
_cell_measurement_reflns_used 621
_cell_measurement_temperature 223(2)
_cell_measurement_theta_max 14
_cell_measurement_theta_min -14
_cell_volume 2885.9(5)
_computing_cell_refinement 'SMART and SAINT (Bruker, 1999)'
_computing_data_collection 'SMART (Bruker, 1999)'
_computing_data_reduction 'SAINT (Bruker, 1999)'
_computing_molecular_graphics 'SHELXTL (Sheldrick, 1997)'
_computing_publication_material 'SHELXTL (Sheldrick, 1997)'
_computing_structure_refinement 'SHELXTL (Sheldrick, 1997)'
_computing_structure_solution 'SIR97 (Altomare et al., 1999)'
_diffrn_ambient_temperature 223(2)
_diffrn_detector_area_resol_mean 0
_diffrn_measured_fraction_theta_full 0.982
_diffrn_measured_fraction_theta_max 0.982
_diffrn_measurement_device_type 'Bruker SMART CCD  PLATFORM'
_diffrn_measurement_method '\w scans'
_diffrn_radiation_monochromator graphite
_diffrn_radiation_source 'fine-focus sealed tube'
_diffrn_radiation_type MoK\a
_diffrn_radiation_wavelength 0.71073
_diffrn_reflns_av_R_equivalents 0.0349
_diffrn_reflns_av_sigmaI/netI 0.0188
_diffrn_reflns_limit_h_max 11
_diffrn_reflns_limit_h_min -11
_diffrn_reflns_limit_k_max 13
_diffrn_reflns_limit_k_min -13
_diffrn_reflns_limit_l_max 32
_diffrn_reflns_limit_l_min -31
_diffrn_reflns_number 19367
_diffrn_reflns_theta_full 24.99
_diffrn_reflns_theta_max 24.99
_diffrn_reflns_theta_min 2.64
_diffrn_standards_decay_% 0
_diffrn_standards_interval_count 0
_diffrn_standards_interval_time 0
_diffrn_standards_number 0
_exptl_absorpt_coefficient_mu 0.062
_exptl_absorpt_correction_T_max 0.2643
_exptl_absorpt_correction_T_min 0.1953
_exptl_absorpt_correction_type multi-scan
_exptl_absorpt_process_details 'SADABS (Sheldrick, 2000)'
_exptl_crystal_colour colorless
_exptl_crystal_density_diffrn 1.166
_exptl_crystal_description plate
_exptl_crystal_F_000 1056
_exptl_crystal_size_max 1.10
_exptl_crystal_size_mid 1.10
_exptl_crystal_size_min 0.04
_refine_diff_density_max 0.259
_refine_diff_density_min -0.197
_refine_diff_density_rms 0.048
_refine_ls_extinction_coef 0.0011(5)
_refine_ls_extinction_expression Fc^*^=kFc[1+0.001xFc^2^\l^3^/sin(2\q)]^-1/4^
_refine_ls_extinction_method SHELXL
_refine_ls_goodness_of_fit_ref 1.498
_refine_ls_hydrogen_treatment constr
_refine_ls_matrix_type full
_refine_ls_number_parameters 184
_refine_ls_number_reflns 2490
_refine_ls_number_restraints 0
_refine_ls_restrained_S_all 1.498
_refine_ls_R_factor_all 0.1012
_refine_ls_R_factor_gt 0.1010
_refine_ls_shift/su_max 0.000
_refine_ls_shift/su_mean 0.000
_refine_ls_structure_factor_coef Fsqd
_refine_ls_weighting_details 'calc w=1/[\s^2^(Fo^2^)+(0.0045P)^2^+5.1927P] where P=(Fo^2^+2Fc^2^)/3'
_refine_ls_weighting_scheme calc
_refine_ls_wR_factor_gt 0.1817
_refine_ls_wR_factor_ref 0.1818
_reflns_number_gt 2488
_reflns_number_total 2490
_reflns_threshold_expression >2sigma(I)
_cod_data_source_file jo2000463_si_001.cif
_cod_data_source_block hos321
_cod_original_cell_volume 2886.0(5)
_cod_database_code 4026233

loop_
_symmetry_equiv_pos_as_xyz
'x, y, z'
'-x+1/2, -y, z+1/2'
'-x, y+1/2, -z+1/2'
'x+1/2, -y+1/2, -z'
'-x, -y, -z'
'x-1/2, y, -z-1/2'
'x, -y-1/2, z-1/2'
'-x-1/2, y-1/2, z'

loop_
_atom_site_label
_atom_site_type_symbol
_atom_site_fract_x
_atom_site_fract_y
_atom_site_fract_z
_atom_site_U_iso_or_equiv
_atom_site_adp_type
_atom_site_occupancy
_atom_site_symmetry_multiplicity
_atom_site_calc_flag
_atom_site_refinement_flags
B1 B -0.1223(5) 0.4904(4) 0.12512(15) 0.0359(10) Uani 1 1 d .
H1 H -0.1764 0.4180 0.1049 0.043 Uiso 1 1 calc R
B2 B -0.0699(5) 0.6219(4) 0.09589(16) 0.0366(10) Uani 1 1 d .
H2 H -0.0906 0.6361 0.0560 0.044 Uiso 1 1 calc R
B3 B 0.0877(5) 0.6755(4) 0.12453(16) 0.0333(10) Uani 1 1 d .
H3 H 0.1697 0.7253 0.1037 0.040 Uiso 1 1 calc R
B4 B 0.1341(5) 0.5741(4) 0.17139(15) 0.0368(10) Uani 1 1 d .
H4 H 0.2468 0.5556 0.1811 0.044 Uiso 1 1 calc R
B5 B -0.0032(5) 0.5743(5) 0.21612(15) 0.0441(12) Uani 1 1 d .
H5 H 0.0196 0.5571 0.2557 0.053 Uiso 1 1 calc R
B6 B -0.1609(5) 0.5227(4) 0.18756(16) 0.0429(11) Uani 1 1 d .
H6 H -0.2418 0.4717 0.2085 0.051 Uiso 1 1 calc R
B7 B -0.2084(5) 0.6234(4) 0.14011(17) 0.0426(12) Uani 1 1 d .
H7 H -0.3210 0.6401 0.1297 0.051 Uiso 1 1 calc R
B8 B -0.0790(5) 0.7381(4) 0.13980(16) 0.0404(11) Uani 1 1 d .
H8 H -0.1069 0.8296 0.1292 0.048 Uiso 1 1 calc R
B9 B 0.0484(5) 0.7073(4) 0.18715(16) 0.0415(11) Uani 1 1 d .
H9 H 0.1042 0.7783 0.2077 0.050 Uiso 1 1 calc R
B10 B -0.1357(5) 0.6752(4) 0.19684(16) 0.0421(11) Uani 1 1 d .
H10 H -0.2010 0.7256 0.2237 0.051 Uiso 1 1 calc R
C1 C 0.0553(4) 0.5282(3) 0.11771(12) 0.0275(8) Uani 1 1 d .
C2 C 0.0012(4) 0.4693(3) 0.17137(13) 0.0371(9) Uani 1 1 d .
C3 C 0.1479(4) 0.4512(3) 0.08355(12) 0.0313(8) Uani 1 1 d .
H3A H 0.1992 0.3929 0.1041 0.038 Uiso 1 1 calc R
O3 O 0.0545(3) 0.3896(2) 0.05139(10) 0.0411(7) Uani 1 1 d .
H3B H 0.0903 0.3251 0.0440 0.062 Uiso 1 1 calc R
C4 C 0.2543(4) 0.5208(3) 0.05570(12) 0.0338(8) Uani 1 1 d .
C5 C 0.3928(4) 0.5469(3) 0.06639(16) 0.0458(11) Uani 1 1 d .
H5A H 0.4451 0.5202 0.0938 0.055 Uiso 1 1 calc R
C6 C 0.4426(5) 0.6216(4) 0.02853(19) 0.0568(13) Uani 1 1 d .
H6A H 0.5345 0.6540 0.0261 0.068 Uiso 1 1 calc R
C7 C 0.3346(6) 0.6381(4) -0.00357(16) 0.0532(13) Uani 1 1 d .
H7A H 0.3384 0.6842 -0.0324 0.064 Uiso 1 1 calc R
N8 N 0.2198(4) 0.5771(3) 0.01278(11) 0.0409(8) Uani 1 1 d .
H8A H 0.1372 0.5742 -0.0018 0.049 Uiso 1 1 calc R
C21 C 0.0423(5) 0.3431(4) 0.18231(17) 0.0586(13) Uani 1 1 d .
H21A H 0.0332 0.2963 0.1525 0.088 Uiso 1 1 calc R
H21B H -0.0202 0.3116 0.2076 0.088 Uiso 1 1 calc R
H21C H 0.1401 0.3405 0.1938 0.088 Uiso 1 1 calc R

loop_
_atom_site_aniso_label
_atom_site_aniso_U_11
_atom_site_aniso_U_22
_atom_site_aniso_U_33
_atom_site_aniso_U_23
_atom_site_aniso_U_13
_atom_site_aniso_U_12
B1 0.031(2) 0.043(2) 0.033(2) -0.0049(19) -0.0023(18) -0.005(2)
B2 0.043(3) 0.036(2) 0.030(2) 0.0009(18) -0.0071(19) 0.011(2)
B3 0.036(2) 0.028(2) 0.036(2) -0.0090(18) 0.0061(18) -0.0019(19)
B4 0.026(2) 0.057(3) 0.028(2) -0.005(2) -0.0037(18) 0.000(2)
B5 0.042(3) 0.067(3) 0.023(2) 0.000(2) 0.0028(19) 0.006(2)
B6 0.037(3) 0.055(3) 0.037(2) -0.003(2) 0.008(2) 0.001(2)
B7 0.028(2) 0.058(3) 0.042(3) -0.010(2) -0.0065(19) 0.005(2)
B8 0.041(3) 0.041(2) 0.039(2) -0.007(2) -0.002(2) 0.008(2)
B9 0.036(2) 0.054(3) 0.035(2) -0.016(2) 0.000(2) -0.005(2)
B10 0.030(2) 0.060(3) 0.036(2) -0.015(2) 0.0055(19) 0.006(2)
C1 0.0292(18) 0.0297(18) 0.0235(16) 0.0034(14) 0.0015(15) -0.0002(15)
C2 0.039(2) 0.045(2) 0.0275(18) 0.0093(17) 0.0070(17) 0.0056(18)
C3 0.038(2) 0.0249(17) 0.0313(18) 0.0001(15) 0.0020(16) 0.0033(16)
O3 0.0503(17) 0.0299(14) 0.0431(15) -0.0093(12) 0.0064(13) -0.0019(13)
C4 0.041(2) 0.0280(19) 0.0326(18) -0.0072(15) 0.0110(18) 0.0006(17)
C5 0.041(2) 0.039(2) 0.057(3) -0.010(2) 0.016(2) 0.0041(19)
C6 0.054(3) 0.036(2) 0.080(3) -0.021(2) 0.035(3) -0.013(2)
C7 0.079(3) 0.037(2) 0.043(2) -0.0067(19) 0.027(2) -0.015(2)
N8 0.058(2) 0.0329(17) 0.0322(16) -0.0027(14) 0.0079(15) -0.0085(16)
C21 0.066(3) 0.056(3) 0.054(3) 0.029(2) 0.016(2) 0.014(3)

loop_
_atom_type_symbol
_atom_type_description
_atom_type_scat_dispersion_real
_atom_type_scat_dispersion_imag
_atom_type_scat_source
C C 0.0033 0.0016 'International Tables Vol C Tables 4.2.6.8 and 6.1.1.4'
B B 0.0013 0.0007 'International Tables Vol C Tables 4.2.6.8 and 6.1.1.4'
N N 0.0061 0.0033 'International Tables Vol C Tables 4.2.6.8 and 6.1.1.4'
O O 0.0106 0.0060 'International Tables Vol C Tables 4.2.6.8 and 6.1.1.4'
H H 0.0000 0.0000 'International Tables Vol C Tables 4.2.6.8 and 6.1.1.4'

loop_
_geom_angle_atom_site_label_1
_geom_angle_atom_site_label_2
_geom_angle_atom_site_label_3
_geom_angle
C2 B1 C1 58.1(2)
C2 B1 B2 104.9(3)
C1 B1 B2 57.9(2)
C2 B1 B7 105.1(3)
C1 B1 B7 104.8(3)
B2 B1 B7 60.3(3)
C2 B1 B6 58.1(2)
C1 B1 B6 104.9(3)
B2 B1 B6 108.2(3)
B7 B1 B6 60.5(3)
C1 B2 B1 60.2(2)
C1 B2 B7 106.3(3)
B1 B2 B7 59.9(3)
C1 B2 B3 58.9(2)
B1 B2 B3 109.0(3)
B7 B2 B3 108.2(3)
C1 B2 B8 105.4(3)
B1 B2 B8 108.4(3)
B7 B2 B8 60.3(3)
B3 B2 B8 59.6(2)
C1 B3 B4 59.0(2)
C1 B3 B8 105.1(3)
B4 B3 B8 108.2(3)
C1 B3 B9 105.4(3)
B4 B3 B9 59.8(3)
B8 B3 B9 60.7(2)
C1 B3 B2 58.0(2)
B4 B3 B2 107.2(3)
B8 B3 B2 60.2(2)
B9 B3 B2 108.3(3)
C1 B4 C2 58.5(2)
C1 B4 B9 105.6(3)
C2 B4 B9 105.2(3)
C1 B4 B3 58.8(2)
C2 B4 B3 105.7(3)
B9 B4 B3 60.3(2)
C1 B4 B5 105.5(3)
C2 B4 B5 58.3(2)
B9 B4 B5 60.1(3)
B3 B4 B5 108.2(3)
C2 B5 B4 59.6(2)
C2 B5 B9 106.0(3)
B4 B5 B9 59.8(3)
C2 B5 B6 58.4(2)
B4 B5 B6 108.0(3)
B9 B5 B6 108.5(3)
C2 B5 B10 105.1(3)
B4 B5 B10 108.1(3)
B9 B5 B10 60.6(3)
B6 B5 B10 59.8(3)
C2 B6 B10 105.5(3)
C2 B6 B1 59.6(2)
B10 B6 B1 108.2(3)
C2 B6 B5 58.7(3)
B10 B6 B5 60.1(3)
B1 B6 B5 108.4(3)
C2 B6 B7 105.5(3)
B10 B6 B7 60.4(3)
B1 B6 B7 59.5(3)
B5 B6 B7 108.2(3)
B1 B7 B2 59.9(2)
B1 B7 B6 60.0(3)
B2 B7 B6 107.4(3)
B1 B7 B8 108.2(3)
B2 B7 B8 60.2(3)
B6 B7 B8 107.6(3)
B1 B7 B10 107.8(3)
B2 B7 B10 107.8(3)
B6 B7 B10 59.5(3)
B8 B7 B10 60.1(3)
B3 B8 B2 60.2(2)
B3 B8 B7 108.1(3)
B2 B8 B7 59.6(3)
B3 B8 B10 107.8(3)
B2 B8 B10 107.3(3)
B7 B8 B10 60.0(3)
B3 B8 B9 59.8(2)
B2 B8 B9 107.6(3)
B7 B8 B9 108.1(3)
B10 B8 B9 60.0(3)
B4 B9 B5 60.0(3)
B4 B9 B3 60.0(2)
B5 B9 B3 107.9(3)
B4 B9 B10 107.6(3)
B5 B9 B10 59.7(3)
B3 B9 B10 107.5(3)
B4 B9 B8 107.4(3)
B5 B9 B8 107.6(3)
B3 B9 B8 59.5(2)
B10 B9 B8 59.9(3)
B6 B10 B5 60.1(3)
B6 B10 B7 60.1(3)
B5 B10 B7 108.1(3)
B6 B10 B8 108.0(3)
B5 B10 B8 107.8(3)
B7 B10 B8 59.9(3)
B6 B10 B9 108.0(3)
B5 B10 B9 59.7(3)
B7 B10 B9 108.1(3)
B8 B10 B9 60.2(3)
C3 C1 C2 117.7(3)
C3 C1 B2 122.6(3)
C2 C1 B2 110.0(3)
C3 C1 B3 121.3(3)
C2 C1 B3 110.5(3)
B2 C1 B3 63.0(2)
C3 C1 B4 116.1(3)
C2 C1 B4 61.1(2)
B2 C1 B4 113.9(3)
B3 C1 B4 62.2(2)
C3 C1 B1 118.1(3)
C2 C1 B1 60.7(2)
B2 C1 B1 61.8(2)
B3 C1 B1 113.6(3)
B4 C1 B1 113.1(3)
C21 C2 C1 118.0(3)
C21 C2 B6 121.1(3)
C1 C2 B6 110.7(3)
C21 C2 B5 122.0(3)
C1 C2 B5 110.2(3)
B6 C2 B5 62.8(3)
C21 C2 B1 116.4(4)
C1 C2 B1 61.2(2)
B6 C2 B1 62.3(2)
B5 C2 B1 113.9(3)
C21 C2 B4 118.0(3)
C1 C2 B4 60.4(2)
B6 C2 B4 113.7(3)
B5 C2 B4 62.2(3)
B1 C2 B4 113.0(3)
O3 C3 C4 111.5(3)
O3 C3 C1 107.4(3)
C4 C3 C1 112.5(3)
C5 C4 N8 107.8(3)
C5 C4 C3 130.6(4)
N8 C4 C3 121.6(4)
C4 C5 C6 107.0(4)
C7 C6 C5 107.7(4)
C6 C7 N8 108.4(4)
C7 N8 C4 109.2(4)

loop_
_geom_bond_atom_site_label_1
_geom_bond_atom_site_label_2
_geom_bond_distance
B1 C2 1.723(6)
B1 C1 1.733(5)
B1 B2 1.760(6)
B1 B7 1.761(6)
B1 B6 1.768(6)
B2 C1 1.692(5)
B2 B7 1.767(6)
B2 B3 1.778(6)
B2 B8 1.778(6)
B3 C1 1.709(5)
B3 B4 1.768(6)
B3 B8 1.768(6)
B3 B9 1.773(6)
B4 C1 1.712(5)
B4 C2 1.724(6)
B4 B9 1.765(6)
B4 B5 1.768(6)
B5 C2 1.700(6)
B5 B9 1.769(7)
B5 B6 1.770(7)
B5 B10 1.770(7)
B6 C2 1.695(6)
B6 B10 1.766(7)
B6 B7 1.778(7)
B7 B8 1.780(7)
B7 B10 1.781(6)
B8 B10 1.783(6)
B8 B9 1.789(6)
B9 B10 1.785(6)
C1 C3 1.542(5)
C1 C2 1.679(5)
C2 C21 1.513(5)
C3 O3 1.420(4)
C3 C4 1.480(5)
C4 C5 1.364(6)
C4 N8 1.366(5)
C5 C6 1.410(6)
C6 C7 1.348(7)
C7 N8 1.356(5)
